data_7215224
loop_
_publ_author_name
'Gubaidullin, Aidar T.'
'Samigullina, Aida I.'
'Bredikhina, Zemfira A.'
'Bredikhin, Alexander A.'

_publ_section_title
;
 Crystal structure of chiral ortho-alkyl phenyl ethers of glycerol: true
 racemic compound, normal, false and anomalous conglomerates within the
 single five-membered family
;
_journal_issue 29
_journal_name_full CrystEngComm
_journal_page_first 6716
_journal_paper_doi 10.1039/c4ce00519h
_journal_volume 16
_journal_year 2014
_chemical_absolute_configuration rm
_chemical_formula_moiety 'C12 H18 O3'
_chemical_formula_sum 'C12 H18 O3'
_chemical_formula_weight 210.26
_chemical_name_systematic
;
 ?
;
_space_group_IT_number 45
_symmetry_cell_setting orthorhombic
_symmetry_Int_Tables_number 45
_symmetry_space_group_name_Hall 'I 2 -2c'
_symmetry_space_group_name_H-M 'I b a 2'
_atom_sites_solution_hydrogens geom
_atom_sites_solution_primary direct
_atom_sites_solution_secondary difmap
_audit_creation_method SHELXL-97
_cell_angle_alpha 90.00
_cell_angle_beta 90.00
_cell_angle_gamma 90.00
_cell_formula_units_Z 8
_cell_length_a 15.3830(19)
_cell_length_b 20.014(3)
_cell_length_c 7.6027(11)
_cell_measurement_reflns_used 1451
_cell_measurement_temperature 150(2)
_cell_measurement_theta_max 25.74
_cell_measurement_theta_min 4.07
_cell_volume 2340.7(6)
_computing_cell_refinement 'APEX2 v2008.6-1 (Bruker AXS)'
_computing_data_collection 'Bruker SMART'
_computing_data_reduction 'SAINT V7.34A (Bruker AXS, 2006)'
_computing_molecular_graphics 'Ortep-3 for Windows (Farrugia, 1997)'
_computing_publication_material 'WinGX publication routines (Farrugia, 1999)'
_computing_structure_refinement 'SHELXL-97 (Sheldrick, 1997)'
_computing_structure_solution 'SHELXS-97 (Sheldrick, 1990)'
_diffrn_ambient_temperature 150(2)
_diffrn_measured_fraction_theta_full 0.982
_diffrn_measured_fraction_theta_max 0.982
_diffrn_measurement_device_type 'Bruker APEX-II CCD'
_diffrn_measurement_method 'omega scan'
_diffrn_radiation_monochromator graphite
_diffrn_radiation_source 'fine-focus sealed tube'
_diffrn_radiation_type MoK\a
_diffrn_radiation_wavelength 0.71073
_diffrn_reflns_av_R_equivalents 0.0380
_diffrn_reflns_av_sigmaI/netI 0.0518
_diffrn_reflns_limit_h_max 18
_diffrn_reflns_limit_h_min -17
_diffrn_reflns_limit_k_max 19
_diffrn_reflns_limit_k_min -24
_diffrn_reflns_limit_l_max 9
_diffrn_reflns_limit_l_min -9
_diffrn_reflns_number 4965
_diffrn_reflns_theta_full 25.99
_diffrn_reflns_theta_max 25.99
_diffrn_reflns_theta_min 1.67
_exptl_absorpt_coefficient_mu 0.084
_exptl_absorpt_correction_T_max 0.9983
_exptl_absorpt_correction_T_min 0.9457
_exptl_absorpt_correction_type multi-scan
_exptl_absorpt_process_details
;
G.M. Sheldrick (1998a). SADABS v.2.01, Bruker.
Siemens Area Detector Absorption Correction Program.
Bruker AXS. Madison. Wisconsin. USA
;
_exptl_crystal_colour colourless
_exptl_crystal_density_diffrn 1.193
_exptl_crystal_density_method 'not measured'
_exptl_crystal_description plate
_exptl_crystal_F_000 912
_exptl_crystal_size_max 0.67
_exptl_crystal_size_mid 0.17
_exptl_crystal_size_min 0.02
_refine_diff_density_max 0.279
_refine_diff_density_min -0.178
_refine_diff_density_rms 0.038
_refine_ls_extinction_coef 0.0036(9)
_refine_ls_extinction_expression Fc^*^=kFc[1+0.001xFc^2^\l^3^/sin(2\q)]^-1/4^
_refine_ls_extinction_method SHELXL
_refine_ls_goodness_of_fit_ref 1.057
_refine_ls_hydrogen_treatment mixed
_refine_ls_matrix_type full
_refine_ls_number_parameters 147
_refine_ls_number_reflns 2172
_refine_ls_number_restraints 1
_refine_ls_restrained_S_all 1.057
_refine_ls_R_factor_all 0.0662
_refine_ls_R_factor_gt 0.0468
_refine_ls_shift/su_max 0.001
_refine_ls_shift/su_mean 0.000
_refine_ls_structure_factor_coef Fsqd
_refine_ls_weighting_details 'calc w=1/[\s^2^(Fo^2^)+(0.0391P)^2^+1.4284P] where P=(Fo^2^+2Fc^2^)/3'
_refine_ls_weighting_scheme calc
_refine_ls_wR_factor_gt 0.0990
_refine_ls_wR_factor_ref 0.1084
_reflns_number_gt 1707
_reflns_number_total 2172
_reflns_threshold_expression >2sigma(I)
_cod_data_source_file c4ce00519h1.cif
_cod_data_source_block bred_sm47pr2
_cod_depositor_comments
;
The following automatic conversions were performed:

'_symmetry_cell_setting' value 'Orthorhombic' changed to
'orthorhombic' according to
/usr/data/users/saulius/crontab/automatic-downloads/rss-feeds/RSC/lib/dictionaries/cif_core.dic
dictionary named 'cif_core.dic' version 2.4.2 from 2011-04-26.

Automatic conversion script
Id: cif_fix_values 2281 2013-09-26 08:29:07Z andrius 

 Adding full bibliography for 7215219--7215224.cif.
;
_cod_database_code 7215224

loop_
_symmetry_equiv_pos_as_xyz
'x, y, z'
'-x, -y, z'
'x+1/2, -y+1/2, z'
'-x+1/2, y+1/2, z'
'x+1/2, y+1/2, z+1/2'
'-x+1/2, -y+1/2, z+1/2'
'x+1, -y+1, z+1/2'
'-x+1, y+1, z+1/2'

loop_
_atom_site_label
_atom_site_type_symbol
_atom_site_fract_x
_atom_site_fract_y
_atom_site_fract_z
_atom_site_U_iso_or_equiv
_atom_site_adp_type
_atom_site_occupancy
_atom_site_symmetry_multiplicity
_atom_site_calc_flag
_atom_site_refinement_flags
C1 C 0.83913(15) 0.99586(13) 0.8674(3) 0.0301(5) Uani 1 1 d .
H11 H 0.7876 0.9946 0.7895 0.036 Uiso 1 1 calc R
H12 H 0.8186 1.0042 0.9888 0.036 Uiso 1 1 calc R
C2 C 0.88461(16) 0.92875(12) 0.8609(4) 0.0312(6) Uani 1 1 d .
H20 H 0.9096 0.9233 0.7403 0.037 Uiso 1 1 calc R
C3 C 0.82422(17) 0.87180(12) 0.8926(3) 0.0330(6) Uani 1 1 d .
H31 H 0.8564 0.8290 0.8912 0.040 Uiso 1 1 calc R
H32 H 0.7954 0.8767 1.0083 0.040 Uiso 1 1 calc R
C4 C 0.69925(16) 0.82380(11) 0.7501(3) 0.0312(6) Uani 1 1 d .
C5 C 0.64063(15) 0.82784(11) 0.6102(3) 0.0300(6) Uani 1 1 d .
C6 C 0.57707(16) 0.77888(12) 0.6016(4) 0.0364(7) Uani 1 1 d .
H6 H 0.5357 0.7804 0.5090 0.044 Uiso 1 1 calc R
C7 C 0.57199(18) 0.72781(14) 0.7238(4) 0.0421(7) Uani 1 1 d .
H7 H 0.5275 0.6951 0.7144 0.051 Uiso 1 1 calc R
C8 C 0.63108(18) 0.72441(13) 0.8583(4) 0.0418(7) Uani 1 1 d .
H8 H 0.6281 0.6890 0.9412 0.050 Uiso 1 1 calc R
C9 C 0.69529(18) 0.77280(12) 0.8731(4) 0.0368(6) Uani 1 1 d .
H9 H 0.7361 0.7710 0.9668 0.044 Uiso 1 1 calc R
C10 C 0.64840(17) 0.88333(12) 0.4767(4) 0.0368(6) Uani 1 1 d .
H13 H 0.7119 0.8930 0.4639 0.044 Uiso 1 1 calc R
C11 C 0.6067(3) 0.94661(15) 0.5467(5) 0.0662(10) Uani 1 1 d .
H14 H 0.6270 0.9549 0.6669 0.099 Uiso 1 1 calc R
H15 H 0.5433 0.9414 0.5470 0.099 Uiso 1 1 calc R
H16 H 0.6227 0.9844 0.4715 0.099 Uiso 1 1 calc R
C12 C 0.6153(3) 0.86538(16) 0.2949(5) 0.0678(10) Uani 1 1 d .
H17 H 0.5520 0.8595 0.2989 0.102 Uiso 1 1 calc R
H18 H 0.6426 0.8237 0.2558 0.102 Uiso 1 1 calc R
H19 H 0.6297 0.9013 0.2124 0.102 Uiso 1 1 calc R
O1 O 0.89410(12) 1.04917(9) 0.8145(3) 0.0378(5) Uani 1 1 d .
O2 O 0.95431(11) 0.92631(9) 0.9828(3) 0.0339(4) Uani 1 1 d .
O3 O 0.76112(11) 0.87328(8) 0.7538(2) 0.0371(5) Uani 1 1 d .
H1 H 0.9328(18) 1.0484(13) 0.901(4) 0.033(8) Uiso 1 1 d .
H2 H 0.9275(18) 0.9317(13) 1.088(4) 0.036(8) Uiso 1 1 d .

loop_
_atom_site_aniso_label
_atom_site_aniso_U_11
_atom_site_aniso_U_22
_atom_site_aniso_U_33
_atom_site_aniso_U_23
_atom_site_aniso_U_13
_atom_site_aniso_U_12
C1 0.0278(12) 0.0346(12) 0.0279(13) -0.0016(12) -0.0012(12) -0.0019(12)
C2 0.0317(14) 0.0342(13) 0.0277(14) 0.0015(11) -0.0048(12) 0.0002(11)
C3 0.0349(14) 0.0363(14) 0.0279(14) 0.0032(11) -0.0087(12) -0.0016(11)
C4 0.0315(14) 0.0266(12) 0.0356(15) -0.0044(11) -0.0008(12) 0.0006(10)
C5 0.0303(14) 0.0272(12) 0.0324(14) -0.0064(11) 0.0008(12) 0.0031(10)
C6 0.0299(14) 0.0388(14) 0.0407(17) -0.0139(14) 0.0012(13) -0.0003(11)
C7 0.0391(16) 0.0320(14) 0.055(2) -0.0091(14) 0.0125(15) -0.0064(12)
C8 0.0441(17) 0.0273(13) 0.054(2) -0.0042(13) 0.0126(15) -0.0015(12)
C9 0.0401(15) 0.0314(13) 0.0390(16) 0.0009(13) 0.0004(13) 0.0034(12)
C10 0.0378(15) 0.0355(13) 0.0371(16) 0.0035(13) -0.0088(13) -0.0028(12)
C11 0.099(3) 0.0416(17) 0.058(2) 0.0073(16) 0.013(2) 0.0172(18)
C12 0.101(3) 0.058(2) 0.044(2) 0.0039(18) -0.023(2) -0.006(2)
O1 0.0380(11) 0.0369(10) 0.0387(11) 0.0038(8) -0.0076(9) -0.0039(9)
O2 0.0321(10) 0.0417(10) 0.0279(10) 0.0030(9) -0.0041(9) -0.0007(8)
O3 0.0378(10) 0.0361(9) 0.0374(10) 0.0073(8) -0.0131(9) -0.0088(8)

loop_
_atom_type_symbol
_atom_type_description
_atom_type_scat_dispersion_real
_atom_type_scat_dispersion_imag
_atom_type_scat_source
C C 0.0033 0.0016 'International Tables Vol C Tables 4.2.6.8 and 6.1.1.4'
H H 0.0000 0.0000 'International Tables Vol C Tables 4.2.6.8 and 6.1.1.4'
O O 0.0106 0.0060 'International Tables Vol C Tables 4.2.6.8 and 6.1.1.4'

loop_
_geom_angle_atom_site_label_1
_geom_angle_atom_site_label_2
_geom_angle_atom_site_label_3
_geom_angle
O1 C1 C2 112.45(19)
O1 C1 H11 109.1
C2 C1 H11 109.1
O1 C1 H12 109.1
C2 C1 H12 109.1
H11 C1 H12 107.8
O2 C2 C3 109.8(2)
O2 C2 C1 111.00(19)
C3 C2 C1 112.6(2)
O2 C2 H20 107.7
C3 C2 H20 107.7
C1 C2 H20 107.7
O3 C3 C2 106.67(19)
O3 C3 H31 110.4
C2 C3 H31 110.4
O3 C3 H32 110.4
C2 C3 H32 110.4
H31 C3 H32 108.6
O3 C4 C9 123.2(2)
O3 C4 C5 114.9(2)
C9 C4 C5 121.9(2)
C6 C5 C4 116.7(2)
C6 C5 C10 123.0(2)
C4 C5 C10 120.2(2)
C7 C6 C5 122.1(3)
C7 C6 H6 119.0
C5 C6 H6 119.0
C8 C7 C6 120.0(3)
C8 C7 H7 120.0
C6 C7 H7 120.0
C7 C8 C9 119.9(3)
C7 C8 H8 120.0
C9 C8 H8 120.0
C4 C9 C8 119.4(3)
C4 C9 H9 120.3
C8 C9 H9 120.3
C5 C10 C11 110.2(2)
C5 C10 C12 114.3(2)
C11 C10 C12 112.1(3)
C5 C10 H13 106.6
C11 C10 H13 106.6
C12 C10 H13 106.6
C10 C11 H14 109.5
C10 C11 H15 109.5
H14 C11 H15 109.5
C10 C11 H16 109.5
H14 C11 H16 109.5
H15 C11 H16 109.5
C10 C12 H17 109.5
C10 C12 H18 109.5
H17 C12 H18 109.5
C10 C12 H19 109.5
H17 C12 H19 109.5
H18 C12 H19 109.5
C1 O1 H1 100.1(17)
C2 O2 H2 103.3(18)
C4 O3 C3 117.96(19)

loop_
_geom_bond_atom_site_label_1
_geom_bond_atom_site_label_2
_geom_bond_distance
C1 O1 1.419(3)
C1 C2 1.515(4)
C1 H11 0.9900
C1 H12 0.9900
C2 O2 1.418(3)
C2 C3 1.490(3)
C2 H20 1.0000
C3 O3 1.434(3)
C3 H31 0.9900
C3 H32 0.9900
C4 O3 1.374(3)
C4 C9 1.386(3)
C4 C5 1.397(3)
C5 C6 1.386(3)
C5 C10 1.509(3)
C6 C7 1.383(4)
C6 H6 0.9500
C7 C8 1.370(4)
C7 H7 0.9500
C8 C9 1.388(4)
C8 H8 0.9500
C9 H9 0.9500
C10 C11 1.516(4)
C10 C12 1.517(4)
C10 H13 1.0000
C11 H14 0.9800
C11 H15 0.9800
C11 H16 0.9800
C12 H17 0.9800
C12 H18 0.9800
C12 H19 0.9800
O1 H1 0.89(3)
O2 H2 0.91(3)

loop_
_geom_torsion_atom_site_label_1
_geom_torsion_atom_site_label_2
_geom_torsion_atom_site_label_3
_geom_torsion_atom_site_label_4
_geom_torsion
O1 C1 C2 O2 64.1(3)
O1 C1 C2 C3 -172.2(2)
O2 C2 C3 O3 -173.90(19)
C1 C2 C3 O3 61.8(3)
O3 C4 C5 C6 -180.0(2)
C9 C4 C5 C6 1.1(3)
O3 C4 C5 C10 0.3(3)
C9 C4 C5 C10 -178.6(2)
C4 C5 C6 C7 -0.8(3)
C10 C5 C6 C7 178.9(2)
C5 C6 C7 C8 -0.2(4)
C6 C7 C8 C9 0.9(4)
O3 C4 C9 C8 -179.3(2)
C5 C4 C9 C8 -0.4(4)
C7 C8 C9 C4 -0.6(4)
C6 C5 C10 C11 98.8(3)
C4 C5 C10 C11 -81.5(3)
C6 C5 C10 C12 -28.5(4)
C4 C5 C10 C12 151.2(3)
C9 C4 O3 C3 -0.3(3)
C5 C4 O3 C3 -179.2(2)
C2 C3 O3 C4 177.8(2)
